data_4028880
loop_
_publ_author_name
'Shanshan Yu'
'Winston Plunkett'
'Michael Kim'
'Elaine Wu'
'Michal Sabat'
'Lin Pu'

_publ_section_title
;
 Molecular Recognition of Aliphatic Diamines by
 3,3'-Di(trifluoroacetyl)-1,1'-bi-2-naphthol
;
_journal_name_full 'Journal of Organic Chemistry'
_journal_page_first 12671
_journal_page_last 12680
_journal_paper_doi 10.1021/jo402277p
_journal_volume 78
_journal_year 2013
_chemical_formula_sum 'C38 H38 Cl6 F6 N4 O2'
_chemical_formula_weight 909.42
_chemical_name_systematic
; 
 ? 
;
_space_group_crystal_system monoclinic
_space_group_IT_number 5
_space_group_name_Hall 'C 2y'
_space_group_name_H-M_alt 'C 1 2 1'
_symmetry_space_group_name_Hall 'C 2y'
_symmetry_space_group_name_H-M 'C 1 2 1'
_atom_sites_solution_hydrogens geom
_audit_creation_method SHELXL-2013
_cell_angle_alpha 90
_cell_angle_beta 96.732(8)
_cell_angle_gamma 90
_cell_formula_units_Z 2
_cell_length_a 18.621(6)
_cell_length_b 9.489(3)
_cell_length_c 11.431(3)
_cell_measurement_reflns_used 9855
_cell_measurement_temperature 153(2)
_cell_measurement_theta_max 31.26
_cell_measurement_theta_min 3.95
_cell_volume 2005.9(10)
_computing_cell_refinement 'Bruker SAINT'
_computing_data_collection 'Bruker APEX2'
_computing_data_reduction 'Bruker SAINT'
_computing_molecular_graphics 'Bruker SHELXTL'
_computing_publication_material 'Bruker SHELXTL'
_computing_structure_refinement 'SHELXL-2013 (Sheldrick, 2013)'
_computing_structure_solution 'SHELXS-97 (Sheldrick, 2008)'
_diffrn_ambient_temperature 153(2)
_diffrn_measured_fraction_theta_full 0.994
_diffrn_measured_fraction_theta_max 0.975
_diffrn_measurement_device_type 'Bruker APEX-II CCD'
_diffrn_measurement_method '\f and \w scans'
_diffrn_radiation_type MoK\a
_diffrn_radiation_wavelength 0.71073
_diffrn_reflns_av_R_equivalents 0.0638
_diffrn_reflns_av_unetI/netI 0.0573
_diffrn_reflns_Laue_measured_fraction_full 0.994
_diffrn_reflns_Laue_measured_fraction_max 0.975
_diffrn_reflns_limit_h_max 26
_diffrn_reflns_limit_h_min -26
_diffrn_reflns_limit_k_max 13
_diffrn_reflns_limit_k_min -13
_diffrn_reflns_limit_l_max 16
_diffrn_reflns_limit_l_min -16
_diffrn_reflns_number 16129
_diffrn_reflns_point_group_measured_fraction_full 0.954
_diffrn_reflns_point_group_measured_fraction_max 0.927
_diffrn_reflns_theta_full 25.242
_diffrn_reflns_theta_max 31.462
_diffrn_reflns_theta_min 3.942
_exptl_absorpt_coefficient_mu 0.497
_exptl_absorpt_correction_T_max 0.7462
_exptl_absorpt_correction_T_min 0.4501
_exptl_absorpt_correction_type empirical
_exptl_absorpt_process_details 'Bruker SADABS'
_exptl_crystal_colour colourless
_exptl_crystal_density_diffrn 1.506
_exptl_crystal_description plate
_exptl_crystal_F_000 932
_exptl_crystal_size_max 0.440
_exptl_crystal_size_mid 0.340
_exptl_crystal_size_min 0.160
_refine_diff_density_max 0.538
_refine_diff_density_min -0.632
_refine_diff_density_rms 0.121
_refine_ls_abs_structure_details
; 
 Flack x determined using 2151 quotients [(I+)-(I-)]/[(I+)+(I-)] 
 (Parsons and Flack (2004), Acta Cryst. A60, s61). 
;
_refine_ls_abs_structure_Flack 0.18(3)
_refine_ls_extinction_method none
_refine_ls_goodness_of_fit_ref 1.058
_refine_ls_hydrogen_treatment constr
_refine_ls_matrix_type full
_refine_ls_number_parameters 254
_refine_ls_number_reflns 6176
_refine_ls_number_restraints 1
_refine_ls_restrained_S_all 1.058
_refine_ls_R_factor_all 0.1000
_refine_ls_R_factor_gt 0.0882
_refine_ls_shift/su_max 0.005
_refine_ls_shift/su_mean 0.001
_refine_ls_structure_factor_coef Fsqd
_refine_ls_weighting_details 'w=1/[\s^2^(Fo^2^)+19.0621P] where P=(Fo^2^+2Fc^2^)/3'
_refine_ls_weighting_scheme calc
_refine_ls_wR_factor_gt 0.1975
_refine_ls_wR_factor_ref 0.2049
_reflns_Friedel_coverage 0.804
_reflns_Friedel_fraction_full 0.907
_reflns_Friedel_fraction_max 0.873
_reflns_number_gt 5370
_reflns_number_total 6176
_reflns_threshold_expression 'I > 2\s(I)'
_cod_data_source_file jo402277p_si_002_3.cif
_cod_data_source_block C38H38Cl6F6N4O2
_cod_original_cell_volume 2005.8(10)
_cod_database_code 4028880
_shelx_space_group_comment
; 
The symmetry employed for this shelxl refinement is uniquely defined 
by the following loop, which should always be used as a source of 
symmetry information in preference to the above space-group names. 
They are only intended as comments. 
;
_shelx_estimated_absorpt_t_min 0.811
_shelx_estimated_absorpt_t_max 0.925

loop_
_space_group_symop_operation_xyz
'x, y, z'
'-x, y, -z'
'x+1/2, y+1/2, z'
'-x+1/2, y+1/2, -z'

loop_
_atom_site_label
_atom_site_type_symbol
_atom_site_fract_x
_atom_site_fract_y
_atom_site_fract_z
_atom_site_U_iso_or_equiv
_atom_site_adp_type
_atom_site_occupancy
_atom_site_site_symmetry_order
_atom_site_calc_flag
_atom_site_refinement_flags_posn
_atom_site_refinement_flags_adp
Cl1 Cl 0.87687(13) 0.1822(3) 0.31622(17) 0.0555(6) Uani 1 1 d . .
Cl2 Cl 0.93602(11) 0.0577(3) 0.1179(2) 0.0572(6) Uani 1 1 d . .
Cl3 Cl 0.78598(9) 0.1347(3) 0.09458(18) 0.0484(5) Uani 1 1 d . .
F1 F 0.7808(2) 0.4545(6) 0.6823(5) 0.0488(12) Uani 1 1 d . .
F2 F 0.8437(3) 0.4613(7) 0.5362(4) 0.0551(15) Uani 1 1 d . .
F3 F 0.7683(2) 0.2930(7) 0.5479(4) 0.0537(15) Uani 1 1 d . .
O1 O 0.8916(3) 0.3380(5) 0.9421(4) 0.0295(10) Uani 1 1 d . .
H1 H 0.8658 0.2800 0.9006 0.044 Uiso 1 1 calc R U
N1 N 0.9079(3) 0.1907(8) 0.6020(4) 0.0333(13) Uani 1 1 d . .
H1N1 H 0.9382 0.2146 0.5518 0.040 Uiso 1 1 calc R U
N2 N 0.8373(3) 0.1942(6) 0.7626(4) 0.0238(9) Uani 1 1 d . .
H1N2 H 0.8038 0.2190 0.8069 0.029 Uiso 1 1 calc R U
C1 C 0.9955(3) 0.4776(6) 0.9334(4) 0.0177(9) Uani 1 1 d . .
C2 C 0.9392(3) 0.3984(6) 0.8764(5) 0.0192(10) Uani 1 1 d . .
C3 C 0.9323(3) 0.3792(6) 0.7508(5) 0.0182(9) Uani 1 1 d . .
C4 C 0.9811(3) 0.4489(7) 0.6879(5) 0.0231(11) Uani 1 1 d . .
H4 H 0.9777 0.4361 0.6050 0.028 Uiso 1 1 calc R U
C5 C 1.0356(3) 0.5378(6) 0.7430(5) 0.0200(10) Uani 1 1 d . .
C6 C 1.0812(3) 0.6186(8) 0.6772(5) 0.0262(12) Uani 1 1 d . .
H6 H 1.0756 0.6110 0.5938 0.031 Uiso 1 1 calc R U
C7 C 1.1331(3) 0.7076(7) 0.7318(6) 0.0270(12) Uani 1 1 d . .
H7 H 1.1626 0.7619 0.6865 0.032 Uiso 1 1 calc R U
C8 C 1.1419(3) 0.7168(8) 0.8558(6) 0.0300(13) Uani 1 1 d . .
H8 H 1.1783 0.7771 0.8935 0.036 Uiso 1 1 calc R U
C9 C 1.0998(3) 0.6418(7) 0.9229(5) 0.0246(11) Uani 1 1 d . .
H9 H 1.1077 0.6489 1.0063 0.030 Uiso 1 1 calc R U
C10 C 1.0434(3) 0.5519(6) 0.8684(5) 0.0194(9) Uani 1 1 d . .
C11 C 0.8755(3) 0.2861(7) 0.6836(5) 0.0238(11) Uani 1 1 d . .
C12 C 0.8800(3) 0.0482(9) 0.6207(6) 0.0334(14) Uani 1 1 d . .
H12 H 0.8318 0.0385 0.5728 0.040 Uiso 1 1 calc R U
C13 C 0.8684(3) 0.0517(8) 0.7497(5) 0.0266(12) Uani 1 1 d . .
H13 H 0.9171 0.0494 0.7972 0.032 Uiso 1 1 calc R U
C14 C 0.8262(4) -0.0769(8) 0.7835(7) 0.0328(14) Uani 1 1 d . .
H14A H 0.7779 -0.0796 0.7370 0.039 Uiso 1 1 calc R U
H14B H 0.8197 -0.0734 0.8682 0.039 Uiso 1 1 calc R U
C15 C 0.8705(4) -0.2080(9) 0.7571(7) 0.0404(16) Uani 1 1 d . .
H15A H 0.9160 -0.2093 0.8115 0.049 Uiso 1 1 calc R U
H15B H 0.8427 -0.2936 0.7725 0.049 Uiso 1 1 calc R U
C16 C 0.8888(4) -0.2122(9) 0.6307(7) 0.0399(17) Uani 1 1 d . .
H16A H 0.8438 -0.2272 0.5769 0.048 Uiso 1 1 calc R U
H16B H 0.9212 -0.2933 0.6217 0.048 Uiso 1 1 calc R U
C17 C 0.9258(4) -0.0757(10) 0.5946(7) 0.0381(17) Uani 1 1 d . .
H17A H 0.9745 -0.0673 0.6392 0.046 Uiso 1 1 calc R U
H17B H 0.9313 -0.0784 0.5095 0.046 Uiso 1 1 calc R U
C18 C 0.8171(4) 0.3762(9) 0.6116(6) 0.0357(16) Uani 1 1 d . .
C19 C 0.8734(3) 0.1791(9) 0.1629(6) 0.0329(14) Uani 1 1 d . .
H19 H 0.8860 0.2750 0.1355 0.040 Uiso 1 1 calc R U

loop_
_atom_site_aniso_label
_atom_site_aniso_U_11
_atom_site_aniso_U_22
_atom_site_aniso_U_33
_atom_site_aniso_U_23
_atom_site_aniso_U_13
_atom_site_aniso_U_12
Cl1 0.0651(13) 0.0696(16) 0.0328(8) 0.0081(9) 0.0094(8) -0.0254(12)
Cl2 0.0290(8) 0.0624(15) 0.0807(16) 0.0027(13) 0.0088(9) 0.0108(9)
Cl3 0.0228(7) 0.0747(16) 0.0480(10) 0.0051(10) 0.0060(6) 0.0038(8)
F1 0.030(2) 0.056(3) 0.061(3) 0.003(3) 0.008(2) 0.005(2)
F2 0.034(2) 0.082(4) 0.046(3) 0.029(3) -0.0050(19) -0.019(3)
F3 0.028(2) 0.086(4) 0.044(3) 0.014(3) -0.0078(18) -0.017(2)
O1 0.032(2) 0.032(3) 0.026(2) -0.0033(18) 0.0120(17) -0.0155(19)
N1 0.025(2) 0.053(4) 0.024(2) -0.005(3) 0.0106(18) -0.009(2)
N2 0.021(2) 0.025(3) 0.027(2) -0.002(2) 0.0102(17) -0.0032(19)
C1 0.017(2) 0.018(3) 0.019(2) 0.0017(18) 0.0034(17) 0.0006(18)
C2 0.021(2) 0.016(2) 0.022(2) -0.0006(19) 0.0080(18) 0.0028(19)
C3 0.016(2) 0.018(3) 0.021(2) 0.0018(18) 0.0065(17) 0.0009(18)
C4 0.017(2) 0.032(3) 0.022(2) -0.002(2) 0.0080(18) -0.004(2)
C5 0.021(2) 0.018(3) 0.022(2) 0.0016(19) 0.0079(18) -0.0017(19)
C6 0.022(2) 0.031(3) 0.027(3) 0.001(2) 0.010(2) -0.002(2)
C7 0.024(3) 0.022(3) 0.037(3) -0.002(2) 0.010(2) -0.008(2)
C8 0.021(2) 0.030(3) 0.039(3) 0.000(3) 0.003(2) -0.005(2)
C9 0.022(2) 0.025(3) 0.027(3) -0.002(2) 0.0033(19) 0.000(2)
C10 0.018(2) 0.018(2) 0.023(2) -0.0017(19) 0.0058(17) 0.0037(19)
C11 0.019(2) 0.035(3) 0.019(2) 0.004(2) 0.0069(18) -0.004(2)
C12 0.020(2) 0.047(4) 0.033(3) -0.005(3) 0.004(2) 0.000(3)
C13 0.022(2) 0.028(3) 0.030(3) -0.005(2) 0.005(2) 0.003(2)
C14 0.037(3) 0.024(3) 0.039(3) 0.000(3) 0.012(3) -0.005(3)
C15 0.043(4) 0.028(4) 0.050(4) -0.004(3) 0.004(3) 0.001(3)
C16 0.037(4) 0.040(4) 0.042(4) -0.007(3) 0.000(3) 0.011(3)
C17 0.027(3) 0.053(5) 0.035(3) -0.012(3) 0.006(2) 0.002(3)
C18 0.023(3) 0.051(5) 0.031(3) 0.007(3) -0.002(2) -0.010(3)
C19 0.029(3) 0.038(4) 0.032(3) 0.004(3) 0.006(2) -0.010(3)

loop_
_atom_type_symbol
_atom_type_description
_atom_type_scat_dispersion_real
_atom_type_scat_dispersion_imag
_atom_type_scat_source
C C 0.0033 0.0016 'International Tables Vol C Tables 4.2.6.8 and 6.1.1.4'
H H 0.0000 0.0000 'International Tables Vol C Tables 4.2.6.8 and 6.1.1.4'
N N 0.0061 0.0033 'International Tables Vol C Tables 4.2.6.8 and 6.1.1.4'
O O 0.0106 0.0060 'International Tables Vol C Tables 4.2.6.8 and 6.1.1.4'
F F 0.0171 0.0103 'International Tables Vol C Tables 4.2.6.8 and 6.1.1.4'
Cl Cl 0.1484 0.1585 'International Tables Vol C Tables 4.2.6.8 and 6.1.1.4'

loop_
_geom_angle_atom_site_label_1
_geom_angle_atom_site_label_2
_geom_angle_atom_site_label_3
_geom_angle
_geom_angle_site_symmetry_3
C12 N1 C11 107.1(5) .
C13 N2 C11 104.5(4) .
C2 C1 C10 120.7(5) .
C2 C1 C1 117.5(5) 2_757
C10 C1 C1 121.8(5) 2_757
O1 C2 C1 118.4(5) .
O1 C2 C3 120.8(5) .
C1 C2 C3 120.8(5) .
C4 C3 C2 117.9(5) .
C4 C3 C11 118.4(5) .
C2 C3 C11 123.7(5) .
C3 C4 C5 122.3(5) .
C4 C5 C6 122.0(5) .
C4 C5 C10 119.1(5) .
C6 C5 C10 118.8(5) .
C7 C6 C5 121.5(5) .
C6 C7 C8 119.1(5) .
C9 C8 C7 121.8(6) .
C8 C9 C10 120.4(5) .
C1 C10 C5 118.9(5) .
C1 C10 C9 122.8(5) .
C5 C10 C9 118.3(5) .
N1 C11 N2 106.5(6) .
N1 C11 C3 111.3(4) .
N2 C11 C3 112.8(4) .
N1 C11 C18 108.5(5) .
N2 C11 C18 106.8(5) .
C3 C11 C18 110.7(6) .
N1 C12 C17 118.2(6) .
N1 C12 C13 102.3(6) .
C17 C12 C13 111.1(6) .
N2 C13 C12 102.7(6) .
N2 C13 C14 118.9(5) .
C12 C13 C14 111.4(6) .
C13 C14 C15 107.0(6) .
C16 C15 C14 113.0(7) .
C15 C16 C17 112.8(7) .
C12 C17 C16 108.7(6) .
F2 C18 F1 108.1(7) .
F2 C18 F3 106.6(6) .
F1 C18 F3 107.2(6) .
F2 C18 C11 113.1(5) .
F1 C18 C11 111.1(6) .
F3 C18 C11 110.5(7) .
Cl1 C19 Cl2 110.9(4) .
Cl1 C19 Cl3 111.7(3) .
Cl2 C19 Cl3 108.8(4) .

loop_
_geom_bond_atom_site_label_1
_geom_bond_atom_site_label_2
_geom_bond_distance
_geom_bond_site_symmetry_2
Cl1 C19 1.747(7) .
Cl2 C19 1.758(8) .
Cl3 C19 1.771(7) .
F1 C18 1.338(10) .
F2 C18 1.319(8) .
F3 C18 1.350(9) .
O1 C2 1.355(7) .
N1 C12 1.473(11) .
N1 C11 1.478(8) .
N2 C13 1.486(9) .
N2 C11 1.494(7) .
C1 C2 1.388(8) .
C1 C10 1.415(7) .
C1 C1 1.512(10) 2_757
C2 C3 1.438(7) .
C3 C4 1.390(7) .
C3 C11 1.516(8) .
C4 C5 1.410(8) .
C5 C6 1.421(8) .
C5 C10 1.430(7) .
C6 C7 1.377(9) .
C7 C8 1.410(9) .
C8 C9 1.361(9) .
C9 C10 1.436(8) .
C11 C18 1.544(10) .
C12 C17 1.503(11) .
C12 C13 1.515(9) .
C13 C14 1.526(10) .
C14 C15 1.541(11) .
C15 C16 1.523(11) .
C16 C17 1.546(13) .
